data_2241914
loop_
_publ_author_name
'Merino Garc\'ia, Rosario'
'R\'ios-Merino, Francisco Javier'
'Bern\`es, Sylvain'
'Reyes-Ortega, Yasmi'

_publ_section_title
;
 Crystal structure of 3,5-dimethylpyridine <i>N</i>-oxide dihydrate
;
_journal_coeditor_code HB7624
_journal_issue 12
_journal_name_full 'Acta Crystallographica Section E'
_journal_page_first 1687
_journal_page_last 1690
_journal_paper_doi 10.1107/S205698901601687X
_journal_volume 72
_journal_year 2016
_chemical_formula_iupac 'C7 H9 N O, 2H2 O'
_chemical_formula_moiety 'C7 H9 N O, 2(H2 O)'
_chemical_formula_sum 'C7 H13 N O3'
_chemical_formula_weight 159.18
_chemical_melting_point 310
_chemical_name_common '3,5-lutidine N-oxide dihydrate'
_chemical_name_systematic
;
3,5-Dimethylpyridine <i>N</i>-oxide dihydrate
;
_space_group_crystal_system monoclinic
_space_group_IT_number 14
_space_group_name_Hall '-P 2yn'
_space_group_name_H-M_alt 'P 1 21/n 1'
_symmetry_space_group_name_Hall '-P 2yn'
_symmetry_space_group_name_H-M 'P 1 21/n 1'
_atom_sites_solution_hydrogens mixed
_atom_sites_solution_primary direct
_atom_sites_solution_secondary difmap
_audit_creation_method SHELXL-2014/7
_cell_angle_alpha 90
_cell_angle_beta 90.966(12)
_cell_angle_gamma 90
_cell_formula_units_Z 4
_cell_length_a 8.7709(12)
_cell_length_b 6.9476(9)
_cell_length_c 14.5290(17)
_cell_measurement_reflns_used 3054
_cell_measurement_temperature 296(2)
_cell_measurement_theta_max 25.59
_cell_measurement_theta_min 3.96
_cell_volume 885.2(2)
_computing_cell_refinement
;
CrysAlis PRO (Agilent, 2013)
;
_computing_data_collection
;
CrysAlis PRO (Agilent, 2013)
;
_computing_data_reduction
;
CrysAlis PRO (Agilent, 2013)
;
_computing_molecular_graphics
;
XP in SHELXTL (Sheldrick, 2008) and Mercury (Macrae <i>et al.</i>,
2008)
;
_computing_publication_material
;
<i>CIFTAB</i> (Sheldrick, 2008)
;
_computing_structure_refinement
;
SHELXL2014 (Sheldrick, 2015b)
;
_computing_structure_solution
;
SHELXT (Sheldrick, 2015a)
;
_diffrn_ambient_temperature 296(2)
_diffrn_detector_area_resol_mean 10.5564
_diffrn_measured_fraction_theta_full 0.998
_diffrn_measured_fraction_theta_max 0.941
_diffrn_measurement_device 'four-circle diffractometer'
_diffrn_measurement_device_type 'Agilent Xcalibur Atlas Gemini'
_diffrn_measurement_method '\w scans'
_diffrn_radiation_monochromator graphite
_diffrn_radiation_type MoK\a
_diffrn_radiation_wavelength 0.71073
_diffrn_reflns_av_R_equivalents 0.0375
_diffrn_reflns_limit_h_max 11
_diffrn_reflns_limit_h_min -11
_diffrn_reflns_limit_k_max 9
_diffrn_reflns_limit_k_min -9
_diffrn_reflns_limit_l_max 20
_diffrn_reflns_limit_l_min -20
_diffrn_reflns_number 15448
_diffrn_reflns_theta_full 25.242
_diffrn_reflns_theta_max 29.826
_diffrn_reflns_theta_min 3.250
_exptl_absorpt_coefficient_mu 0.093
_exptl_absorpt_correction_T_max 0.952
_exptl_absorpt_correction_T_min 0.896
_exptl_absorpt_correction_type analytical
_exptl_absorpt_process_details
;
(CrysAlis PRO; Agilent, 2013)
;
_exptl_crystal_colour colourless
_exptl_crystal_density_diffrn 1.194
_exptl_crystal_description block
_exptl_crystal_F_000 344
_exptl_crystal_size_max 0.445
_exptl_crystal_size_mid 0.227
_exptl_crystal_size_min 0.182
_refine_diff_density_max 0.105
_refine_diff_density_min -0.154
_refine_ls_extinction_method none
_refine_ls_goodness_of_fit_ref 1.016
_refine_ls_hydrogen_treatment mixed
_refine_ls_matrix_type full
_refine_ls_number_constraints 0
_refine_ls_number_parameters 114
_refine_ls_number_reflns 2396
_refine_ls_number_restraints 0
_refine_ls_restrained_S_all 1.016
_refine_ls_R_factor_all 0.0959
_refine_ls_R_factor_gt 0.0467
_refine_ls_shift/su_max 0.000
_refine_ls_shift/su_mean 0.000
_refine_ls_structure_factor_coef Fsqd
_refine_ls_weighting_details 'w=1/[\s^2^(Fo^2^)+(0.0592P)^2^+0.0860P] where P=(Fo^2^+2Fc^2^)/3'
_refine_ls_weighting_scheme calc
_refine_ls_wR_factor_gt 0.1113
_refine_ls_wR_factor_ref 0.1405
_reflns_number_gt 1348
_reflns_number_total 2396
_reflns_threshold_expression 'I > 2\s(I)'
_cod_data_source_file hb7624sup1.cif
_cod_data_source_block I
_cod_database_code 2241914

loop_
_space_group_symop_operation_xyz
'x, y, z'
'-x+1/2, y+1/2, -z+1/2'
'-x, -y, -z'
'x-1/2, -y-1/2, z-1/2'

loop_
_atom_site_type_symbol
_atom_site_label
_atom_site_fract_x
_atom_site_fract_y
_atom_site_fract_z
_atom_site_U_iso_or_equiv
_atom_site_adp_type
_atom_site_calc_flag
_atom_site_occupancy
_atom_site_disorder_assembly
_atom_site_disorder_group
N N1 0.94381(13) 0.15771(14) 0.28174(8) 0.0457(3) Uani d 1 . .
O O1 1.08946(11) 0.15149(14) 0.31104(7) 0.0590(3) Uani d 1 . .
C C2 0.83146(16) 0.15843(17) 0.34397(9) 0.0470(3) Uani d 1 . .
H H2 0.8559 0.1563 0.4065 0.056 Uiso calc 1 . .
C C3 0.68056(16) 0.16230(18) 0.31562(10) 0.0486(4) Uani d 1 . .
C C4 0.64802(17) 0.16441(19) 0.22220(10) 0.0514(4) Uani d 1 . .
H H4 0.5469 0.1659 0.2018 0.062 Uiso calc 1 . .
C C5 0.76390(17) 0.16434(19) 0.15834(10) 0.0510(4) Uani d 1 . .
C C6 0.91205(16) 0.16163(18) 0.19077(9) 0.0494(4) Uani d 1 . .
H H6 0.9916 0.1625 0.1492 0.059 Uiso calc 1 . .
C C7 0.55650(18) 0.1629(2) 0.38570(12) 0.0671(5) Uani d 1 . .
H H7A 0.4713 0.0891 0.3630 0.101 Uiso calc 0.5 A 1
H H7B 0.5246 0.2929 0.3968 0.101 Uiso calc 0.5 A 1
H H7C 0.5943 0.1071 0.4421 0.101 Uiso calc 0.5 A 1
H H7D 0.5962 0.2119 0.4431 0.101 Uiso calc 0.5 B 2
H H7E 0.5200 0.0341 0.3944 0.101 Uiso calc 0.5 B 2
H H7F 0.4741 0.2432 0.3644 0.101 Uiso calc 0.5 B 2
C C8 0.7304(2) 0.1655(3) 0.05650(11) 0.0765(5) Uani d 1 . .
H H8A 0.6742 0.0517 0.0399 0.115 Uiso calc 0.5 C 1
H H8B 0.8244 0.1682 0.0237 0.115 Uiso calc 0.5 C 1
H H8C 0.6711 0.2773 0.0409 0.115 Uiso calc 0.5 C 1
H H8D 0.7755 0.0543 0.0288 0.115 Uiso calc 0.5 D 2
H H8E 0.7721 0.2799 0.0297 0.115 Uiso calc 0.5 D 2
H H8F 0.6220 0.1630 0.0460 0.115 Uiso calc 0.5 D 2
O O2 1.1840(2) -0.1483(2) 0.43302(9) 0.0959(5) Uani d 1 . .
H H2A 1.156(3) -0.057(4) 0.3962(19) 0.144 Uiso d 1 . .
H H2B 1.193(3) -0.253(5) 0.401(2) 0.144 Uiso d 1 . .
O O3 1.27722(15) 0.01408(19) 0.17111(9) 0.0752(4) Uani d 1 . .
H H3A 1.229(3) 0.038(3) 0.2219(17) 0.113 Uiso d 1 . .
H H3B 1.315(3) -0.101(4) 0.1759(16) 0.113 Uiso d 1 . .

loop_
_atom_site_aniso_label
_atom_site_aniso_U_11
_atom_site_aniso_U_22
_atom_site_aniso_U_33
_atom_site_aniso_U_12
_atom_site_aniso_U_13
_atom_site_aniso_U_23
N1 0.0437(7) 0.0402(6) 0.0533(7) -0.0005(5) 0.0029(5) 0.0008(5)
O1 0.0422(6) 0.0642(7) 0.0704(7) 0.0006(4) -0.0036(5) 0.0010(5)
C2 0.0520(9) 0.0417(7) 0.0474(7) -0.0001(6) 0.0055(6) 0.0015(6)
C3 0.0476(8) 0.0413(7) 0.0570(8) 0.0003(6) 0.0078(6) 0.0042(6)
C4 0.0438(8) 0.0484(8) 0.0620(9) 0.0006(6) -0.0026(6) 0.0028(6)
C5 0.0573(9) 0.0448(7) 0.0509(8) 0.0018(6) 0.0008(6) 0.0023(6)
C6 0.0518(9) 0.0465(8) 0.0502(8) 0.0015(6) 0.0099(6) 0.0007(6)
C7 0.0547(10) 0.0762(10) 0.0711(11) 0.0031(8) 0.0165(8) 0.0062(8)
C8 0.0840(13) 0.0906(13) 0.0546(10) 0.0056(10) -0.0031(9) 0.0001(8)
O2 0.1413(14) 0.0874(10) 0.0584(8) 0.0096(9) -0.0175(8) -0.0027(6)
O3 0.0737(9) 0.0696(8) 0.0828(9) 0.0122(6) 0.0162(6) 0.0063(6)

loop_
_atom_type_symbol
_atom_type_description
_atom_type_scat_dispersion_real
_atom_type_scat_dispersion_imag
_atom_type_scat_source
C C 0.0033 0.0016 'International Tables Vol C Tables 4.2.6.8 and 6.1.1.4'
H H 0.0000 0.0000 'International Tables Vol C Tables 4.2.6.8 and 6.1.1.4'
N N 0.0061 0.0033 'International Tables Vol C Tables 4.2.6.8 and 6.1.1.4'
O O 0.0106 0.0060 'International Tables Vol C Tables 4.2.6.8 and 6.1.1.4'

loop_
_exptl_crystal_face_index_h
_exptl_crystal_face_index_k
_exptl_crystal_face_index_l
_exptl_crystal_face_perp_dist
6 -8 3 0.1665
3 0 20 0.1500
-3 0 -20 0.1500
1 -5 -17 0.1137
-1 5 17 0.1137
-3 7 13 0.1334
3 -7 -13 0.1334
-6 8 -7 0.2436
12 2 1 0.0928
10 5 -5 0.1066
5 0 -19 0.1085
10 -4 -9 0.1265
-10 4 9 0.1265
-9 2 14 0.1098
-5 -8 -7 0.1131
-2 -10 1 0.1307
-10 -6 2 0.0787
-6 -8 8 0.1092
-11 -2 -6 0.0877
-8 -4 14 0.0971
-12 0 4 0.0819
3 8 9 0.1394

loop_
_geom_angle_atom_site_label_1
_geom_angle_atom_site_label_2
_geom_angle_atom_site_label_3
_geom_angle
O1 N1 C6 119.52(11)
O1 N1 C2 119.37(11)
C6 N1 C2 121.11(12)
N1 C2 C3 120.53(13)
N1 C2 H2 119.7
C3 C2 H2 119.7
C2 C3 C4 118.32(13)
C2 C3 C7 119.98(13)
C4 C3 C7 121.70(14)
C3 C4 C5 121.00(14)
C3 C4 H4 119.5
C5 C4 H4 119.5
C6 C5 C4 118.00(13)
C6 C5 C8 120.36(14)
C4 C5 C8 121.64(15)
N1 C6 C5 121.03(13)
N1 C6 H6 119.5
C5 C6 H6 119.5
C3 C7 H7A 109.5
C3 C7 H7B 109.5
H7A C7 H7B 109.5
C3 C7 H7C 109.5
H7A C7 H7C 109.5
H7B C7 H7C 109.5
C3 C7 H7D 109.5
C3 C7 H7E 109.5
H7D C7 H7E 109.5
C3 C7 H7F 109.5
H7D C7 H7F 109.5
H7E C7 H7F 109.5
C5 C8 H8A 109.5
C5 C8 H8B 109.5
H8A C8 H8B 109.5
C5 C8 H8C 109.5
H8A C8 H8C 109.5
H8B C8 H8C 109.5
C5 C8 H8D 109.5
C5 C8 H8E 109.5
H8D C8 H8E 109.5
C5 C8 H8F 109.5
H8D C8 H8F 109.5
H8E C8 H8F 109.5
H2A O2 H2B 108(3)
H3A O3 H3B 107(2)

loop_
_geom_bond_atom_site_label_1
_geom_bond_atom_site_label_2
_geom_bond_distance
N1 O1 1.3404(14)
N1 C6 1.3463(18)
N1 C2 1.3486(17)
C2 C3 1.380(2)
C2 H2 0.9300
C3 C4 1.382(2)
C3 C7 1.503(2)
C4 C5 1.388(2)
C4 H4 0.9300
C5 C6 1.375(2)
C5 C8 1.504(2)
C6 H6 0.9300
C7 H7A 0.9600
C7 H7B 0.9600
C7 H7C 0.9600
C7 H7D 0.9600
C7 H7E 0.9600
C7 H7F 0.9600
C8 H8A 0.9600
C8 H8B 0.9600
C8 H8C 0.9600
C8 H8D 0.9600
C8 H8E 0.9600
C8 H8F 0.9600
O2 H2A 0.87(3)
O2 H2B 0.87(3)
O3 H3A 0.87(3)
O3 H3B 0.87(3)

loop_
_geom_hbond_atom_site_label_D
_geom_hbond_atom_site_label_H
_geom_hbond_atom_site_label_A
_geom_hbond_site_symmetry_A
_geom_hbond_distance_DH
_geom_hbond_distance_HA
_geom_hbond_distance_DA
_geom_hbond_angle_DHA
_geom_hbond_publ_flag
O2 H2A O1 . 0.87(3) 1.98(3) 2.8489(18) 179(3) no
O2 H2B O3 2_745 0.87(3) 1.94(3) 2.815(2) 178(3) no
O3 H3A O1 . 0.87(3) 1.96(3) 2.8053(17) 162(2) no
O3 H3B O1 2_745 0.87(3) 1.92(3) 2.7875(17) 176(2) no
C4 H4 O3 1_455 0.93 2.62 3.484(2) 154.5 no
C2 H2 O2 3_756 0.93 2.36 3.246(2) 158.2 no
C7 H7D O2 3_756 0.96 2.65 3.453(2) 141.2 no

loop_
_geom_torsion_atom_site_label_1
_geom_torsion_atom_site_label_2
_geom_torsion_atom_site_label_3
_geom_torsion_atom_site_label_4
_geom_torsion
O1 N1 C2 C3 -179.17(10)
C6 N1 C2 C3 0.31(18)
N1 C2 C3 C4 0.33(18)
N1 C2 C3 C7 179.96(12)
C2 C3 C4 C5 -0.56(19)
C7 C3 C4 C5 179.82(12)
C3 C4 C5 C6 0.16(19)
C3 C4 C5 C8 179.65(13)
O1 N1 C6 C5 178.76(11)
C2 N1 C6 C5 -0.73(18)
C4 C5 C6 N1 0.48(19)
C8 C5 C6 N1 -179.01(13)

_cod_database_fobs_code 2241914
